data_7103291
loop_
_publ_author_name
'Byrne, Peter'
'Lloyd, Gareth O'
'Anderson, Kirsty M'
'Clarke, Nigel'
'Steed, Jonathan W'

_publ_section_title
;
 Anion hydrogen bond effects in the formation of planar or quintuple
 helical coordination polymers.
;
_journal_issue 32
_journal_name_full 'Chemical communications (Cambridge, England)'
_journal_page_first 3720
_journal_page_last 3722
_journal_paper_doi 10.1039/b806060f
_journal_year 2008
_chemical_formula_sum 'C19 H26 Ag B F4 N6 O3'
_chemical_formula_weight 581.14
_chemical_name_common 'AgBF4 Helix'
_chemical_name_systematic
;
?
;
_space_group_IT_number 14
_symmetry_cell_setting monoclinic
_symmetry_space_group_name_Hall '-P 2yn'
_symmetry_space_group_name_H-M 'P 1 21/n 1'
_atom_sites_solution_hydrogens geom
_atom_sites_solution_primary direct
_atom_sites_solution_secondary difmap
_audit_creation_method SHELXL-97
_cell_angle_alpha 90.00
_cell_angle_beta 96.132(4)
_cell_angle_gamma 90.00
_cell_formula_units_Z 4
_cell_length_a 15.4790(17)
_cell_length_b 7.3940(8)
_cell_length_c 21.154(2)
_cell_measurement_temperature 100(2)
_cell_volume 2407.2(4)
_computing_cell_refinement 'SMART V5.625 (Bruker, 2001)'
_computing_data_collection 'SMART V5.625 (Bruker, 2001)'
_computing_data_reduction 'SAINT+ NT V6.22 (Bruker, 2001)'
_computing_molecular_graphics 'XSeed interface to POVRay'
_computing_publication_material 'CIFTAB (Sheldrick, 1997)'
_computing_structure_refinement 'SHELXL-97 (Sheldrick, 1997)'
_computing_structure_solution 'SHELXS-97 (Sheldrick, 1990)'
_diffrn_ambient_temperature 100(2)
_diffrn_measured_fraction_theta_full 0.990
_diffrn_measured_fraction_theta_max 0.990
_diffrn_measurement_device_type 'SMART 1000'
_diffrn_measurement_method \w
_diffrn_radiation_monochromator graphite
_diffrn_radiation_source 'fine-focus sealed tube'
_diffrn_radiation_type MoK\a
_diffrn_radiation_wavelength 0.71073
_diffrn_reflns_av_R_equivalents 0.0601
_diffrn_reflns_av_sigmaI/netI 0.0540
_diffrn_reflns_limit_h_max 18
_diffrn_reflns_limit_h_min -18
_diffrn_reflns_limit_k_max 8
_diffrn_reflns_limit_k_min -8
_diffrn_reflns_limit_l_max 23
_diffrn_reflns_limit_l_min -25
_diffrn_reflns_number 22311
_diffrn_reflns_theta_full 25.00
_diffrn_reflns_theta_max 25.00
_diffrn_reflns_theta_min 1.55
_diffrn_standards_decay_% 0
_diffrn_standards_number 0
_exptl_absorpt_coefficient_mu 0.901
_exptl_absorpt_correction_T_max 0.8919
_exptl_absorpt_correction_T_min 0.8196
_exptl_absorpt_correction_type empirical
_exptl_crystal_colour colourless
_exptl_crystal_density_diffrn 1.604
_exptl_crystal_density_method 'not measured'
_exptl_crystal_F_000 1176
_exptl_crystal_size_max 0.23
_exptl_crystal_size_mid 0.17
_exptl_crystal_size_min 0.13
_refine_diff_density_max 1.996
_refine_diff_density_min -4.332
_refine_diff_density_rms 0.203
_refine_ls_extinction_method none
_refine_ls_goodness_of_fit_ref 1.220
_refine_ls_hydrogen_treatment geom
_refine_ls_matrix_type full
_refine_ls_number_parameters 351
_refine_ls_number_reflns 4204
_refine_ls_number_restraints 72
_refine_ls_restrained_S_all 1.213
_refine_ls_R_factor_all 0.1339
_refine_ls_R_factor_gt 0.1264
_refine_ls_shift/su_max 0.000
_refine_ls_shift/su_mean 0.000
_refine_ls_structure_factor_coef Fsqd
_refine_ls_weighting_details 'calc w=1/[\s^2^(Fo^2^)+(0.0000P)^2^+96.3287P] where P=(Fo^2^+2Fc^2^)/3'
_refine_ls_weighting_scheme calc
_refine_ls_wR_factor_gt 0.2940
_refine_ls_wR_factor_ref 0.2973
_reflns_number_gt 3735
_reflns_number_total 4204
_reflns_threshold_expression >2sigma(I)
_cod_data_source_file b806060f.txt
_cod_data_source_block BF4.CIF
_cod_original_sg_symbol_H-M P21/n
_cod_database_code 7103291

loop_
_symmetry_equiv_pos_as_xyz
'x, y, z'
'-x+1/2, y+1/2, -z+1/2'
'-x, -y, -z'
'x-1/2, -y-1/2, z-1/2'

loop_
_atom_site_label
_atom_site_type_symbol
_atom_site_fract_x
_atom_site_fract_y
_atom_site_fract_z
_atom_site_U_iso_or_equiv
_atom_site_adp_type
_atom_site_occupancy
_atom_site_symmetry_multiplicity
_atom_site_calc_flag
_atom_site_refinement_flags
_atom_site_disorder_assembly
_atom_site_disorder_group
Ag1 Ag 0.12987(7) 0.21555(16) 0.04426(6) 0.0386(4) Uani 1 1 d . . .
F1 F 0.6701(7) -0.5362(18) 0.1084(6) 0.077(4) Uani 1 1 d U . .
O1 O 0.2335(7) -0.4574(17) 0.1063(6) 0.057(4) Uani 1 1 d . . .
N1 N 0.2390(7) 0.0632(18) 0.0227(6) 0.038(3) Uani 1 1 d . . .
C1 C 0.2947(10) 0.145(3) -0.0141(10) 0.059(5) Uani 1 1 d . . .
H1 H 0.2833 0.2644 -0.0291 0.071 Uiso 1 1 calc R . .
B1 B 0.578(3) -0.530(7) 0.118(2) 0.050(11) Uiso 0.50 1 d P A 1
F2 F 0.5409(16) -0.365(4) 0.1051(17) 0.083(8) Uani 0.50 1 d PU A 1
O2 O 0.4141(7) -1.6040(14) 0.3840(6) 0.047(3) Uani 1 1 d . . .
N2 N 0.3564(9) -0.3637(18) 0.0629(7) 0.046(3) Uani 1 1 d . . .
H2 H 0.4065 -0.4062 0.0534 0.055 Uiso 1 1 calc R . .
C2 C 0.3671(13) 0.055(3) -0.0296(12) 0.089(9) Uani 1 1 d . . .
H2A H 0.4032 0.1061 -0.0585 0.107 Uiso 1 1 calc R . .
F3 F 0.574(3) -0.556(7) 0.1885(17) 0.072(12) Uani 0.50 1 d PU A 1
N3 N 0.3603(9) -0.6087(18) 0.1323(6) 0.044(3) Uani 1 1 d . . .
H3 H 0.4160 -0.6111 0.1271 0.053 Uiso 1 1 calc R . .
C3 C 0.3862(9) -0.113(3) -0.0018(9) 0.058(5) Uani 1 1 d . . .
H3A H 0.4377 -0.1747 -0.0100 0.069 Uiso 1 1 calc R . .
F4 F 0.5248(16) -0.665(5) 0.0949(18) 0.123(12) Uani 0.50 1 d PU A 1
N4 N 0.4694(9) -1.4809(17) 0.2973(6) 0.042(3) Uani 1 1 d . . .
H4 H 0.5128 -1.4840 0.2736 0.051 Uiso 1 1 calc R . .
C4 C 0.3308(10) -0.192(2) 0.0376(8) 0.044(4) Uani 1 1 d . . .
N5 N 0.5388(9) -1.7232(19) 0.3528(7) 0.054(4) Uani 1 1 d . . .
H5 H 0.5841 -1.6937 0.3331 0.065 Uiso 1 1 calc R . .
C5 C 0.2565(10) -0.103(2) 0.0470(7) 0.038(4) Uani 1 1 d . . .
H5A H 0.2157 -0.1596 0.0711 0.045 Uiso 1 1 calc R . .
N6 N 0.4819(8) -2.1367(16) 0.4350(5) 0.034(3) Uani 1 1 d . . .
C6 C 0.3093(12) -0.473(2) 0.1015(7) 0.044(4) Uani 1 1 d . . .
C7 C 0.3269(11) -0.7482(19) 0.1729(8) 0.043(4) Uani 1 1 d . . .
H7A H 0.2733 -0.8017 0.1508 0.052 Uiso 1 1 calc R . .
H7B H 0.3121 -0.6924 0.2129 0.052 Uiso 1 1 calc R . .
C8 C 0.3930(10) -0.893(2) 0.1877(7) 0.039(4) Uani 1 1 d . . .
H8A H 0.4458 -0.8387 0.2108 0.047 Uiso 1 1 calc R . .
H8B H 0.4094 -0.9439 0.1474 0.047 Uiso 1 1 calc R . .
C9 C 0.3614(10) -1.0457(19) 0.2278(7) 0.034(3) Uani 1 1 d . . .
H9A H 0.3101 -1.1041 0.2043 0.041 Uiso 1 1 calc R . .
H9B H 0.3435 -0.9955 0.2677 0.041 Uiso 1 1 calc R . .
C10 C 0.4328(11) -1.187(2) 0.2434(8) 0.044(4) Uani 1 1 d . . .
H10A H 0.4518 -1.2341 0.2033 0.053 Uiso 1 1 calc R . .
H10B H 0.4834 -1.1289 0.2677 0.053 Uiso 1 1 calc R . .
C11 C 0.4020(10) -1.347(2) 0.2824(7) 0.040(4) Uani 1 1 d . . .
H11A H 0.3829 -1.3000 0.3225 0.048 Uiso 1 1 calc R . .
H11B H 0.3514 -1.4052 0.2580 0.048 Uiso 1 1 calc R . .
C12 C 0.4697(11) -1.6035(19) 0.3462(8) 0.040(4) Uani 1 1 d . . .
C13 C 0.5455(9) -1.8839(19) 0.3866(7) 0.034(3) Uani 1 1 d . . .
C14 C 0.6264(10) -1.969(2) 0.3995(8) 0.042(4) Uani 1 1 d . . .
H14 H 0.6770 -1.9106 0.3877 0.050 Uiso 1 1 calc R . .
C15 C 0.6335(10) -2.132(3) 0.4287(8) 0.051(4) Uani 1 1 d . . .
H15 H 0.6887 -2.1890 0.4364 0.062 Uiso 1 1 calc R . .
C16 C 0.5617(11) -2.215(2) 0.4471(7) 0.048(4) Uani 1 1 d . . .
H16 H 0.5672 -2.3285 0.4683 0.058 Uiso 1 1 calc R . .
C17 C 0.4755(9) -1.9731(18) 0.4059(7) 0.030(3) Uani 1 1 d . . .
H17 H 0.4199 -1.9180 0.3985 0.035 Uiso 1 1 calc R . .
F2A F 0.5498(16) -0.444(4) 0.0655(13) 0.078(8) Uani 0.50 1 d PU A 2
F3A F 0.561(3) -0.586(7) 0.163(2) 0.096(16) Uani 0.50 1 d PU A 2
F4A F 0.625(2) -0.302(4) 0.1615(14) 0.109(10) Uani 0.50 1 d PU A 2
O1S O 0.6968(12) -1.625(3) 0.3063(10) 0.116(7) Uani 1 1 d U . .
C1S C 0.735(4) -1.756(8) 0.264(3) 0.100(17) Uani 0.50 1 d PU . .
H1S1 H 0.6954 -1.7791 0.2246 0.120 Uiso 0.50 1 calc PR . .
H1S2 H 0.7503 -1.8715 0.2854 0.120 Uiso 0.50 1 calc PR . .
C2S C 0.816(3) -1.654(9) 0.249(3) 0.11(2) Uani 0.50 1 d PU . .
H2S1 H 0.8645 -1.7402 0.2483 0.138 Uiso 0.50 1 calc PR . .
H2S2 H 0.8048 -1.5998 0.2058 0.138 Uiso 0.50 1 calc PR . .
C3S C 0.841(3) -1.509(7) 0.295(2) 0.090(15) Uani 0.50 1 d PU . .
H3S1 H 0.8699 -1.4071 0.2752 0.108 Uiso 0.50 1 calc PR . .
H3S2 H 0.8802 -1.5549 0.3318 0.108 Uiso 0.50 1 calc PR . .
C4S C 0.749(3) -1.453(6) 0.315(3) 0.095(16) Uani 0.50 1 d PU . .
H4S1 H 0.7539 -1.4121 0.3598 0.114 Uiso 0.50 1 calc PR . .
H4S2 H 0.7228 -1.3556 0.2873 0.114 Uiso 0.50 1 calc PR . .
B1A B 0.601(4) -0.463(9) 0.131(3) 0.066(14) Uiso 0.50 1 d P A 2

loop_
_atom_site_aniso_label
_atom_site_aniso_U_11
_atom_site_aniso_U_22
_atom_site_aniso_U_33
_atom_site_aniso_U_23
_atom_site_aniso_U_13
_atom_site_aniso_U_12
Ag1 0.0358(6) 0.0330(6) 0.0462(7) 0.0036(5) 0.0008(5) -0.0066(5)
F1 0.059(7) 0.090(9) 0.089(8) -0.005(7) 0.038(6) -0.001(7)
O1 0.017(5) 0.063(8) 0.091(9) 0.033(7) -0.002(5) -0.005(5)
N1 0.018(6) 0.047(8) 0.049(8) 0.009(6) 0.001(5) -0.008(5)
C1 0.026(8) 0.056(11) 0.098(15) 0.039(11) 0.019(9) 0.011(8)
F2 0.047(13) 0.066(16) 0.14(2) 0.034(16) 0.024(15) 0.025(12)
O2 0.051(7) 0.033(6) 0.061(7) 0.005(5) 0.027(6) 0.010(5)
N2 0.040(8) 0.039(8) 0.061(9) 0.013(7) 0.018(6) 0.007(6)
C2 0.038(11) 0.100(18) 0.13(2) 0.070(17) 0.016(12) -0.002(12)
F3 0.046(19) 0.10(2) 0.07(2) -0.004(18) 0.042(17) 0.028(16)
N3 0.038(7) 0.042(8) 0.053(8) 0.008(7) 0.008(6) 0.002(6)
C3 0.012(7) 0.072(13) 0.091(14) 0.037(11) 0.015(8) 0.005(7)
F4 0.048(13) 0.15(3) 0.18(3) -0.08(2) 0.061(17) -0.015(16)
N4 0.042(7) 0.034(7) 0.051(8) 0.004(6) 0.010(6) 0.003(6)
C4 0.038(8) 0.034(9) 0.056(10) 0.015(8) -0.006(7) -0.010(7)
N5 0.046(8) 0.038(8) 0.077(10) 0.017(8) 0.002(7) 0.005(7)
C5 0.034(8) 0.028(8) 0.048(9) 0.008(7) -0.009(7) -0.013(6)
N6 0.041(7) 0.026(6) 0.034(7) -0.004(5) -0.001(5) 0.001(5)
C6 0.059(11) 0.026(8) 0.041(9) 0.008(7) -0.012(8) -0.003(7)
C7 0.056(10) 0.023(8) 0.049(9) 0.007(7) -0.002(7) -0.008(7)
C8 0.047(9) 0.029(8) 0.042(9) 0.004(7) 0.004(7) 0.002(7)
C9 0.038(8) 0.023(7) 0.042(8) 0.000(6) 0.001(6) 0.005(6)
C10 0.058(10) 0.025(8) 0.049(9) 0.003(7) -0.006(8) 0.005(7)
C11 0.045(9) 0.028(8) 0.046(9) -0.002(7) 0.004(7) 0.004(7)
C12 0.049(9) 0.020(7) 0.050(9) 0.000(7) 0.002(8) -0.006(7)
C13 0.030(7) 0.023(7) 0.049(9) -0.007(6) 0.003(6) 0.005(6)
C14 0.035(8) 0.040(9) 0.049(9) 0.003(7) -0.001(7) 0.010(7)
C15 0.028(8) 0.065(12) 0.061(11) 0.012(9) 0.001(7) 0.018(8)
C16 0.060(10) 0.038(9) 0.045(9) 0.004(8) -0.006(8) 0.016(9)
C17 0.027(7) 0.023(7) 0.037(8) 0.000(6) -0.003(6) 0.000(6)
F2A 0.054(14) 0.10(2) 0.084(17) 0.022(15) 0.033(13) 0.038(14)
F3A 0.047(16) 0.14(3) 0.11(3) 0.05(3) 0.03(2) -0.016(19)
F4A 0.16(3) 0.082(19) 0.099(19) 0.022(16) 0.051(19) 0.018(19)
O1S 0.094(13) 0.114(15) 0.148(17) 0.022(13) 0.046(12) 0.009(12)
C1S 0.12(3) 0.09(3) 0.10(3) -0.02(3) 0.02(3) 0.02(3)
C2S 0.07(3) 0.15(4) 0.13(3) 0.08(3) 0.05(3) -0.02(3)
C3S 0.11(3) 0.09(3) 0.09(3) -0.01(2) 0.06(3) -0.01(3)
C4S 0.09(3) 0.07(3) 0.13(3) 0.02(3) 0.02(3) -0.05(2)

loop_
_atom_type_symbol
_atom_type_description
_atom_type_scat_dispersion_real
_atom_type_scat_dispersion_imag
_atom_type_scat_source
C C 0.0033 0.0016 'International Tables Vol C Tables 4.2.6.8 and 6.1.1.4'
H H 0.0000 0.0000 'International Tables Vol C Tables 4.2.6.8 and 6.1.1.4'
B B 0.0013 0.0007 'International Tables Vol C Tables 4.2.6.8 and 6.1.1.4'
N N 0.0061 0.0033 'International Tables Vol C Tables 4.2.6.8 and 6.1.1.4'
O O 0.0106 0.0060 'International Tables Vol C Tables 4.2.6.8 and 6.1.1.4'
F F 0.0171 0.0103 'International Tables Vol C Tables 4.2.6.8 and 6.1.1.4'
Ag Ag -0.8971 1.1015 'International Tables Vol C Tables 4.2.6.8 and 6.1.1.4'

loop_
_geom_angle_atom_site_label_1
_geom_angle_atom_site_label_2
_geom_angle_atom_site_label_3
_geom_angle
_geom_angle_site_symmetry_1
_geom_angle_site_symmetry_3
_geom_angle_publ_flag
N1 Ag1 N6 178.6(5) . 2_575 ?
B1 F1 B1A 27(3) . . ?
C5 N1 C1 120.5(14) . . ?
C5 N1 Ag1 122.4(10) . . ?
C1 N1 Ag1 117.0(11) . . ?
N1 C1 C2 120.3(17) . . ?
F2 B1 F1 113(4) . . ?
F2 B1 F3 105(4) . . ?
F1 B1 F3 106(3) . . ?
F2 B1 F4 111(4) . . ?
F1 B1 F4 120(4) . . ?
F3 B1 F4 100(4) . . ?
C6 N2 C4 126.2(14) . . ?
C1 C2 C3 118.2(18) . . ?
C6 N3 C7 124.1(14) . . ?
C2 C3 C4 120.7(17) . . ?
C12 N4 C11 124.0(13) . . ?
C5 C4 C3 118.3(15) . . ?
C5 C4 N2 125.8(14) . . ?
C3 C4 N2 115.9(15) . . ?
C12 N5 C13 127.9(14) . . ?
N1 C5 C4 121.6(14) . . ?
C17 N6 C16 119.1(14) . . ?
C17 N6 Ag1 121.9(10) . 2_525 ?
C16 N6 Ag1 118.8(11) . 2_525 ?
O1 C6 N3 122.7(15) . . ?
O1 C6 N2 124.8(14) . . ?
N3 C6 N2 112.5(15) . . ?
N3 C7 C8 110.5(13) . . ?
C7 C8 C9 113.3(13) . . ?
C8 C9 C10 111.0(13) . . ?
C11 C10 C9 112.4(13) . . ?
N4 C11 C10 112.5(13) . . ?
O2 C12 N4 122.8(15) . . ?
O2 C12 N5 121.1(15) . . ?
N4 C12 N5 116.0(15) . . ?
C17 C13 N5 123.4(13) . . ?
C17 C13 C14 116.5(14) . . ?
N5 C13 C14 120.0(14) . . ?
C15 C14 C13 121.0(16) . . ?
C16 C15 C14 120.1(15) . . ?
C15 C16 N6 120.3(15) . . ?
N6 C17 C13 122.9(13) . . ?
C4S O1S C1S 112(3) . . ?
O1S C1S C2S 101(4) . . ?
C3S C2S C1S 113(4) . . ?
C2S C3S C4S 100(4) . . ?
O1S C4S C3S 104(4) . . ?
F4A B1A F3A 119(5) . . ?
F4A B1A F1 109(5) . . ?
F3A B1A F1 110(5) . . ?
F4A B1A F2A 115(4) . . ?
F3A B1A F2A 107(5) . . ?
F1 B1A F2A 93(4) . . ?

loop_
_geom_bond_atom_site_label_1
_geom_bond_atom_site_label_2
_geom_bond_distance
_geom_bond_site_symmetry_2
_geom_bond_publ_flag
Ag1 N1 2.120(13) . ?
Ag1 N6 2.131(12) 2_575 ?
F1 B1 1.46(5) . ?
F1 B1A 1.34(6) . ?
O1 C6 1.19(2) . ?
N1 C5 1.348(19) . ?
N1 C1 1.363(19) . ?
C1 C2 1.37(3) . ?
B1 F2 1.36(5) . ?
B1 F3 1.51(6) . ?
B1 F4 1.35(6) . ?
O2 C12 1.237(19) . ?
N2 C6 1.41(2) . ?
N2 C4 1.42(2) . ?
C2 C3 1.39(3) . ?
N3 C6 1.396(19) . ?
N3 C7 1.471(19) . ?
C3 C4 1.39(2) . ?
N4 C12 1.375(19) . ?
N4 C11 1.449(19) . ?
C4 C5 1.36(2) . ?
N5 C12 1.38(2) . ?
N5 C13 1.385(19) . ?
N6 C17 1.357(18) . ?
N6 C16 1.364(19) . ?
N6 Ag1 2.131(12) 2_525 ?
C7 C8 1.49(2) . ?
C8 C9 1.52(2) . ?
C9 C10 1.53(2) . ?
C10 C11 1.54(2) . ?
C13 C17 1.37(2) . ?
C13 C14 1.40(2) . ?
C14 C15 1.36(2) . ?
C15 C16 1.36(2) . ?
F2A B1A 1.54(6) . ?
F3A B1A 1.31(7) . ?
F4A B1A 1.39(7) . ?
O1S C4S 1.51(4) . ?
O1S C1S 1.49(5) . ?
C1S C2S 1.52(7) . ?
C2S C3S 1.48(7) . ?
C3S C4S 1.58(7) . ?

loop_
_geom_hbond_atom_site_label_D
_geom_hbond_atom_site_label_H
_geom_hbond_atom_site_label_A
_geom_hbond_distance_DH
_geom_hbond_distance_HA
_geom_hbond_distance_DA
_geom_hbond_angle_DHA
_geom_hbond_site_symmetry_A
N2 H2 F2A 0.88 2.22 3.05(3) 155.9 .
N2 H2 F2 0.88 2.26 2.90(3) 129.0 .
N3 H3 F4 0.88 1.92 2.78(3) 162.5 .
N3 H3 F3A 0.88 2.30 3.11(5) 153.2 .
N4 H4 F3 0.88 2.19 3.01(4) 154.1 1_545
N5 H5 O1S 0.88 1.96 2.83(2) 168.6 .
